data_7213377
loop_
_publ_author_name
'Gabbutt, Christopher D.'
'Hepworth, John D.'
'Heron, B. Mark'
'Coles, Simon J.'
'Hursthouse, Michael B.'

_publ_section_title
;
 Synthesis of some thiochromeno[4,3-c]- and [3,4-c]-pyrazoles
;
_journal_issue 17
_journal_name_full 'Journal of the Chemical Society, Perkin Transactions 1'
_journal_page_first 2930
_journal_paper_doi 10.1039/b004149l
_journal_year 2000
_chemical_formula_sum 'C21 H16 Cl2 O2 S2'
_chemical_formula_weight 435.36
_chemical_name_systematic
; 
 ? 
;
_space_group_IT_number 14
_symmetry_cell_setting monoclinic
_symmetry_space_group_name_Hall '-P 2ybc'
_symmetry_space_group_name_H-M 'P 1 21/c 1'
_atom_sites_solution_hydrogens geom
_atom_sites_solution_primary direct
_atom_sites_solution_secondary difmap
_audit_creation_method SHELXL
_cell_angle_alpha 90.00
_cell_angle_beta 115.05(9)
_cell_angle_gamma 90.00
_cell_formula_units_Z 4
_cell_length_a 6.977(10)
_cell_length_b 40.172(17)
_cell_length_c 7.607(14)
_cell_measurement_temperature 150(2)
_cell_volume 1932(5)
_computing_structure_refinement 'SHELXL-92 (Sheldrick, 1993)'
_computing_structure_solution 'SHELXS-86 (Sheldrick, 1990)'
_diffrn_ambient_temperature 150(2)
_diffrn_measurement_device 'Nonius FAST TV Area detector'
_diffrn_measurement_method 'Omega scans'
_diffrn_radiation_monochromator graphite
_diffrn_radiation_source 'Nonius FR591 rotating anode'
_diffrn_radiation_type MoK\a
_diffrn_radiation_wavelength 0.71069
_diffrn_reflns_av_R_equivalents 0.1736
_diffrn_reflns_av_sigmaI/netI 0.6018
_diffrn_reflns_limit_h_max 8
_diffrn_reflns_limit_h_min -7
_diffrn_reflns_limit_k_max 46
_diffrn_reflns_limit_k_min -29
_diffrn_reflns_limit_l_max 9
_diffrn_reflns_limit_l_min -8
_diffrn_reflns_number 5941
_diffrn_reflns_theta_max 25.03
_diffrn_reflns_theta_min 2.03
_exptl_absorpt_coefficient_mu 0.567
_exptl_absorpt_correction_type refdelf
_exptl_crystal_colour yellow
_exptl_crystal_density_diffrn 1.497
_exptl_crystal_description plate
_exptl_crystal_F_000 896
_exptl_crystal_size_max 0.4
_exptl_crystal_size_mid 0.3
_exptl_crystal_size_min 0.05
_refine_diff_density_max 0.260
_refine_diff_density_min -0.235
_refine_diff_density_rms 0.061
_refine_ls_extinction_method none
_refine_ls_goodness_of_fit_all 0.472
_refine_ls_goodness_of_fit_obs 0.875
_refine_ls_hydrogen_treatment riding
_refine_ls_matrix_type full
_refine_ls_number_parameters 246
_refine_ls_number_reflns 2729
_refine_ls_number_restraints 0
_refine_ls_restrained_S_all 0.472
_refine_ls_restrained_S_obs 0.875
_refine_ls_R_factor_all 0.2233
_refine_ls_R_factor_obs 0.0562
_refine_ls_shift/esd_max 0.004
_refine_ls_shift/esd_mean 0.000
_refine_ls_structure_factor_coef Fsqd
_refine_ls_weighting_details 'w=1/[\s^2^(Fo^2^)+(0.0000P)^2^+0.0000P] where P=(Fo^2^+2Fc^2^)/3'
_refine_ls_weighting_scheme calc
_refine_ls_wR_factor_all 0.1313
_refine_ls_wR_factor_obs 0.0879
_reflns_number_observed 556
_reflns_number_total 2729
_reflns_observed_criterion >2sigma(I)
_cod_data_source_file b004149lsup1.cif
_cod_data_source_block s92
_cod_depositor_comments
;
The following automatic conversions were performed:

'_symmetry_cell_setting' value 'Monoclinic' changed to 'monoclinic'
according to /home/saulius/struct/CIF-dictionaries/cif_core.dic
dictionary named 'cif_core.dic' version 2.4.2 from 2011-04-26.

Automatic conversion script
Id: cif_fix_values 1891 2012-01-12 08:04:46Z andrius 

The following automatic conversions were performed:

'_refine_ls_weighting_scheme' value 'calc
w=1/[\s^2^(Fo^2^)+(0.0000P)^2^+0.0000P] where P=(Fo^2^+2Fc^2^)/3' was
changed to 'calc'. New tag '_refine_ls_weighting_details' was
created. The value of the new tag was set to
'w=1/[\s^2^(Fo^2^)+(0.0000P)^2^+0.0000P] where P=(Fo^2^+2Fc^2^)/3'.

Automatic conversion script
Id: cif_fix_values 3143 2015-03-26 13:38:13Z robertas 
;
_cod_original_cell_volume 1931.5(46)
_cod_original_sg_symbol_H-M P2(1)/c
_cod_database_code 7213377

loop_
_symmetry_equiv_pos_as_xyz
'x, y, z'
'-x, y+1/2, -z+1/2'
'-x, -y, -z'
'x, -y-1/2, z-1/2'

loop_
_atom_site_aniso_label
_atom_site_aniso_U_11
_atom_site_aniso_U_22
_atom_site_aniso_U_33
_atom_site_aniso_U_23
_atom_site_aniso_U_13
_atom_site_aniso_U_12
Cl1 0.039(2) 0.041(2) 0.048(2) -0.005(2) 0.018(2) -0.004(2)
Cl2 0.088(3) 0.038(2) 0.095(3) -0.001(2) 0.066(2) 0.000(2)
S1 0.025(2) 0.050(2) 0.045(2) 0.004(2) 0.016(2) 0.003(2)
S2 0.025(2) 0.050(2) 0.042(2) -0.007(2) 0.008(2) -0.002(2)
O1 0.017(4) 0.050(5) 0.044(5) 0.001(4) 0.005(4) 0.010(4)
O2 0.025(5) 0.063(6) 0.033(4) 0.011(4) -0.005(4) 0.019(4)
C1 0.026(7) 0.019(7) 0.024(6) 0.002(5) 0.001(6) -0.002(6)
C2 0.012(6) 0.020(7) 0.017(5) 0.003(5) -0.010(5) -0.003(5)
C3 0.018(7) 0.034(7) 0.019(6) 0.000(5) 0.004(6) 0.009(6)
C4 0.047(8) 0.034(8) 0.014(6) -0.013(5) 0.012(6) -0.012(7)
C5 0.022(7) 0.048(8) 0.039(7) 0.007(6) 0.012(6) 0.006(7)
C6 0.038(7) 0.009(6) 0.028(6) 0.006(5) 0.007(6) 0.010(6)
C7 0.026(7) 0.027(7) 0.022(6) -0.000(5) 0.005(6) -0.002(6)
C8 0.016(6) 0.031(7) 0.016(5) 0.010(5) -0.002(5) 0.005(6)
C9 0.023(7) 0.040(8) 0.040(7) 0.001(6) 0.014(6) -0.006(6)
C10 0.037(8) 0.048(8) 0.032(7) 0.011(6) 0.012(6) 0.006(7)
C11 0.036(8) 0.036(8) 0.021(6) 0.010(5) 0.008(6) 0.006(6)
C12 0.036(8) 0.050(9) 0.039(7) -0.001(6) 0.011(6) -0.014(7)
C13 0.024(7) 0.038(8) 0.035(7) -0.002(6) 0.018(6) 0.001(6)
C14 0.034(7) 0.026(7) 0.026(6) 0.003(5) 0.017(6) -0.007(6)
C15 0.031(7) 0.040(8) 0.028(6) -0.002(6) 0.018(6) 0.001(6)
C16 0.012(6) 0.040(8) 0.049(7) -0.013(6) 0.012(6) -0.016(6)
C17 0.025(7) 0.033(7) 0.037(6) 0.002(6) 0.014(6) -0.013(6)
C18 0.043(9) 0.037(8) 0.027(6) 0.011(6) 0.012(6) 0.018(7)
C19 0.038(9) 0.057(10) 0.069(9) 0.000(8) 0.036(8) -0.007(8)
C20 0.046(9) 0.063(10) 0.059(9) -0.033(7) 0.048(8) -0.030(8)
C21 0.043(8) 0.036(8) 0.053(7) 0.012(7) 0.034(7) 0.021(7)

loop_
_atom_site_label
_atom_site_type_symbol
_atom_site_fract_x
_atom_site_fract_y
_atom_site_fract_z
_atom_site_U_iso_or_equiv
_atom_site_thermal_displace_type
_atom_site_occupancy
_atom_site_calc_flag
_atom_site_refinement_flags
Cl1 Cl 0.3097(4) 0.53371(7) 0.2893(4) 0.0426(8) Uani 1 d .
Cl2 Cl -0.3270(5) 0.19146(8) -0.0718(4) 0.0643(11) Uani 1 d .
S1 S -0.4078(4) 0.43079(8) 0.1612(4) 0.0395(8) Uani 1 d .
S2 S -0.6665(5) 0.33483(8) -0.3368(4) 0.0408(9) Uani 1 d .
O1 O 0.2662(10) 0.4064(2) 0.4521(9) 0.040(2) Uani 1 d .
O2 O -0.0415(10) 0.3113(2) 0.1354(9) 0.046(2) Uani 1 d .
C1 C 0.1140(15) 0.5050(2) 0.2688(13) 0.026(3) Uani 1 d .
C2 C 0.1692(15) 0.4720(2) 0.3127(11) 0.022(3) Uani 1 d .
H2 H 0.3108(15) 0.4658(2) 0.3608(11) 0.026 Uiso 1 calc R
C3 C 0.0176(15) 0.4482(3) 0.2863(13) 0.025(3) Uani 1 d .
C4 C -0.1930(17) 0.4580(3) 0.2206(12) 0.032(3) Uani 1 d .
C5 C -0.2401(15) 0.4921(3) 0.1969(13) 0.037(3) Uani 1 d .
H5 H -0.3778(15) 0.4990(3) 0.1664(13) 0.044 Uiso 1 calc R
C6 C -0.0876(16) 0.5159(2) 0.2175(13) 0.027(3) Uani 1 d .
H6 H -0.1217(16) 0.5384(2) 0.1971(13) 0.033 Uiso 1 calc R
C7 C 0.0806(16) 0.4141(3) 0.3376(13) 0.027(3) Uani 1 d .
C8 C -0.0718(15) 0.3855(2) 0.2496(12) 0.024(3) Uani 1 d .
H8 H -0.0066(15) 0.3651(2) 0.3205(12) 0.028 Uiso 1 calc R
C9 C -0.2731(15) 0.3925(3) 0.2785(13) 0.034(3) Uani 1 d .
H9 H -0.3711(15) 0.3741(3) 0.2174(13) 0.041 Uiso 1 calc R
C10 C -0.2277(15) 0.3925(2) 0.4967(11) 0.040(3) Uani 1 d .
H10A H -0.3583(18) 0.3949(16) 0.5092(11) 0.060 Uiso 1 calc R
H10B H -0.1351(79) 0.4106(9) 0.5612(21) 0.060 Uiso 1 calc R
H10C H -0.1617(89) 0.3718(7) 0.5547(23) 0.060 Uiso 1 calc R
C11 C -0.1169(16) 0.3806(3) 0.0332(12) 0.033(3) Uani 1 d .
H11 H -0.1805(16) 0.4012(3) -0.0355(12) 0.039 Uiso 1 calc R
C12 C 0.0942(15) 0.3751(3) 0.0133(12) 0.043(3) Uani 1 d .
H12A H 0.1751(45) 0.3580(10) 0.1016(63) 0.065 Uiso 1 calc R
H12B H 0.1740(44) 0.3955(4) 0.0434(82) 0.065 Uiso 1 calc R
H12C H 0.0636(15) 0.3685(15) -0.1172(26) 0.065 Uiso 1 calc R
C13 C -0.2704(16) 0.3530(3) -0.0610(14) 0.031(3) Uani 1 d .
C14 C -0.2116(17) 0.3190(3) 0.0026(14) 0.028(3) Uani 1 d .
C15 C -0.3586(17) 0.2909(3) -0.1019(14) 0.031(3) Uani 1 d .
C16 C -0.5622(16) 0.2960(3) -0.2515(15) 0.034(3) Uani 1 d .
C17 C -0.4657(15) 0.3606(3) -0.2061(13) 0.032(3) Uani 1 d .
H17 H -0.4902(15) 0.3831(3) -0.2362(13) 0.038 Uiso 1 calc R
C18 C -0.2901(17) 0.2592(3) -0.0458(13) 0.037(3) Uani 1 d .
H18 H -0.1570(17) 0.2558(3) 0.0547(13) 0.044 Uiso 1 calc R
C19 C -0.4162(18) 0.2318(3) -0.1366(17) 0.050(4) Uani 1 d .
C20 C -0.6197(18) 0.2372(3) -0.2835(15) 0.047(4) Uani 1 d .
H20 H -0.7063(18) 0.2191(3) -0.3439(15) 0.056 Uiso 1 calc R
C21 C -0.6904(18) 0.2688(3) -0.3376(15) 0.039(3) Uani 1 d .
H21 H -0.8264(18) 0.2723(3) -0.4335(15) 0.047 Uiso 1 calc R

loop_
_atom_type_symbol
_atom_type_description
_atom_type_scat_dispersion_real
_atom_type_scat_dispersion_imag
_atom_type_scat_source
C C 0.0033 0.0016 'International Tables Vol C Tables 4.2.6.8 and 6.1.1.4'
H H 0.0000 0.0000 'International Tables Vol C Tables 4.2.6.8 and 6.1.1.4'
O O 0.0106 0.0060 'International Tables Vol C Tables 4.2.6.8 and 6.1.1.4'
S S 0.1246 0.1234 'International Tables Vol C Tables 4.2.6.8 and 6.1.1.4'
Cl Cl 0.1484 0.1585 'International Tables Vol C Tables 4.2.6.8 and 6.1.1.4'

loop_
_geom_angle_atom_site_label_1
_geom_angle_atom_site_label_2
_geom_angle_atom_site_label_3
_geom_angle
C4 S1 C9 101.0(5)
C17 S2 C16 102.7(5)
C6 C1 C2 121.8(10)
C6 C1 Cl1 119.1(8)
C2 C1 Cl1 119.0(8)
C3 C2 C1 120.9(10)
C2 C3 C4 118.9(10)
C2 C3 C7 119.6(9)
C4 C3 C7 121.4(10)
C3 C4 C5 118.5(10)
C3 C4 S1 125.0(9)
C5 C4 S1 116.6(9)
C6 C5 C4 122.1(10)
C1 C6 C5 117.3(9)
O1 C7 C3 121.9(10)
O1 C7 C8 116.5(9)
C3 C7 C8 121.6(9)
C7 C8 C9 108.2(8)
C7 C8 C11 110.7(8)
C9 C8 C11 112.8(8)
C8 C9 C10 111.6(8)
C8 C9 S1 113.4(7)
C10 C9 S1 110.7(7)
C13 C11 C8 112.6(9)
C13 C11 C12 111.3(8)
C8 C11 C12 110.2(8)
C17 C13 C14 121.5(10)
C17 C13 C11 118.9(10)
C14 C13 C11 119.7(9)
O2 C14 C13 123.4(10)
O2 C14 C15 116.8(9)
C13 C14 C15 119.8(9)
C18 C15 C16 119.2(10)
C18 C15 C14 117.7(10)
C16 C15 C14 123.2(10)
C21 C16 C15 119.7(10)
C21 C16 S2 116.6(8)
C15 C16 S2 123.7(8)
C13 C17 S2 129.0(9)
C15 C18 C19 121.2(10)
C18 C19 C20 119.2(11)
C18 C19 Cl2 121.4(9)
C20 C19 Cl2 119.4(10)
C21 C20 C19 119.8(11)
C20 C21 C16 120.9(11)

loop_
_geom_bond_atom_site_label_1
_geom_bond_atom_site_label_2
_geom_bond_distance
Cl1 C1 1.743(10)
Cl2 C19 1.732(13)
S1 C4 1.753(11)
S1 C9 1.825(10)
S2 C17 1.687(9)
S2 C16 1.727(11)
O1 C7 1.255(10)
O2 C14 1.229(10)
C1 C6 1.363(12)
C1 C2 1.381(12)
C2 C3 1.378(12)
C3 C4 1.394(13)
C3 C7 1.440(13)
C4 C5 1.403(14)
C5 C6 1.390(13)
C7 C8 1.514(12)
C8 C9 1.536(12)
C8 C11 1.552(11)
C9 C10 1.553(11)
C11 C13 1.498(13)
C11 C12 1.559(12)
C13 C17 1.377(12)
C13 C14 1.447(13)
C14 C15 1.504(13)
C15 C18 1.366(13)
C15 C16 1.409(12)
C16 C21 1.388(13)
C18 C19 1.395(14)
C19 C20 1.402(13)
C20 C21 1.364(14)
